data_7236143
loop_
_publ_author_name
'Liu, Qiangqiang'
'Jin, Bo'
'Peng, Rufang'
'Guo, Zhicheng'
'Zhao, Jun'
'Zhang, Qingchun'
'Shang, Yu'

_publ_section_title
;
 Synthesis, characterization and properties of nitrogen-rich compounds
 based on cyanuric acid: a promising design in the development of new
 energetic materials
;
_journal_issue 13
_journal_name_full 'Journal of Materials Chemistry A'
_journal_page_first 4971
_journal_paper_doi 10.1039/C5TA10688E
_journal_volume 4
_journal_year 2016
_chemical_formula_moiety 'C4 H8 N8 O4'
_chemical_formula_sum 'C4 H8 N8 O4'
_chemical_formula_weight 232.18
_space_group_crystal_system triclinic
_space_group_IT_number 2
_space_group_name_Hall '-P 1'
_space_group_name_H-M_alt 'P -1'
_atom_sites_solution_hydrogens difmap
_atom_sites_solution_primary direct
_atom_sites_solution_secondary difmap
_audit_creation_method SHELXL-2014/7
_audit_update_record
;
2015-11-06 deposited with the CCDC.
2016-03-01 downloaded from the CCDC.
;
_cell_angle_alpha 66.29(2)
_cell_angle_beta 75.35(3)
_cell_angle_gamma 72.33(3)
_cell_formula_units_Z 2
_cell_length_a 5.4748(11)
_cell_length_b 9.655(2)
_cell_length_c 9.881(2)
_cell_measurement_reflns_used 1163
_cell_measurement_temperature 113(2)
_cell_measurement_theta_max 27.50
_cell_measurement_theta_min 4.00
_cell_volume 450.50(19)
_computing_cell_refinement 'CrystalClear-SM Expert 2.1 b42'
_computing_data_collection 'CrystalClear-SM Expert 2.1 b42 (Rigaku, 2015)'
_computing_data_reduction 'CrystalClear-SM Expert 2.1 b42'
_computing_molecular_graphics 'CrystalStructure 4.1'
_computing_publication_material 'CrystalStructure 4.1 (Rigaku, 2014)'
_computing_structure_refinement 'SHELXL-2014/7 (Sheldrick, 2014)'
_computing_structure_solution 'SHELXS2013 (Sheldrick, 2008)'
_diffrn_ambient_temperature 113(2)
_diffrn_detector_area_resol_mean 5.814
_diffrn_measured_fraction_theta_full 0.993
_diffrn_measured_fraction_theta_max 0.988
_diffrn_measurement_device_type 'Rigaku XtaLAB P200'
_diffrn_measurement_method \w
_diffrn_radiation_type MoK\a
_diffrn_radiation_wavelength 0.71075
_diffrn_reflns_av_R_equivalents 0.0800
_diffrn_reflns_av_unetI/netI 0.0762
_diffrn_reflns_Laue_measured_fraction_full 0.993
_diffrn_reflns_Laue_measured_fraction_max 0.988
_diffrn_reflns_limit_h_max 7
_diffrn_reflns_limit_h_min -6
_diffrn_reflns_limit_k_max 12
_diffrn_reflns_limit_k_min -12
_diffrn_reflns_limit_l_max 12
_diffrn_reflns_limit_l_min -12
_diffrn_reflns_number 5846
_diffrn_reflns_point_group_measured_fraction_full 0.993
_diffrn_reflns_point_group_measured_fraction_max 0.988
_diffrn_reflns_theta_full 25.242
_diffrn_reflns_theta_max 27.483
_diffrn_reflns_theta_min 3.821
_exptl_absorpt_coefficient_mu 0.150
_exptl_absorpt_correction_T_max 0.968
_exptl_absorpt_correction_T_min 0.536
_exptl_absorpt_correction_type multi-scan
_exptl_absorpt_process_details 'REQAB (Rigaku, 1998)'
_exptl_crystal_colour colorless
_exptl_crystal_density_diffrn 1.712
_exptl_crystal_density_method 'not measured'
_exptl_crystal_description prism
_exptl_crystal_F_000 240
_exptl_crystal_size_max 0.260
_exptl_crystal_size_mid 0.240
_exptl_crystal_size_min 0.220
_refine_diff_density_max 0.667
_refine_diff_density_min -0.511
_refine_diff_density_rms 0.160
_refine_ls_extinction_method none
_refine_ls_goodness_of_fit_ref 1.046
_refine_ls_hydrogen_treatment refall
_refine_ls_matrix_type full
_refine_ls_number_parameters 177
_refine_ls_number_reflns 2036
_refine_ls_number_restraints 0
_refine_ls_restrained_S_all 1.046
_refine_ls_R_factor_all 0.0823
_refine_ls_R_factor_gt 0.0729
_refine_ls_shift/su_max 0.000
_refine_ls_shift/su_mean 0.000
_refine_ls_structure_factor_coef Fsqd
_refine_ls_weighting_details 'w=1/[\s^2^(Fo^2^)+(0.1443P)^2^+0.0955P] where P=(Fo^2^+2Fc^2^)/3'
_refine_ls_weighting_scheme calc
_refine_ls_wR_factor_gt 0.1961
_refine_ls_wR_factor_ref 0.2125
_reflns_Friedel_coverage 0.000
_reflns_number_gt 1665
_reflns_number_total 2036
_reflns_threshold_expression 'I > 2\s(I)'
_cod_data_source_file c5ta10688e2.cif
_cod_data_source_block shelxl
_cod_database_code 7236143
_shelx_shelxl_version_number 2014/7
_shelx_space_group_comment
; 
The symmetry employed for this shelxl refinement is uniquely defined 
by the following loop, which should always be used as a source of 
symmetry information in preference to the above space-group names. 
They are only intended as comments. 
;
_shelx_estimated_absorpt_t_min 0.962
_shelx_estimated_absorpt_t_max 0.968

loop_
_space_group_symop_operation_xyz
'x, y, z'
'-x, -y, -z'

loop_
_atom_site_label
_atom_site_type_symbol
_atom_site_fract_x
_atom_site_fract_y
_atom_site_fract_z
_atom_site_U_iso_or_equiv
_atom_site_adp_type
_atom_site_occupancy
_atom_site_site_symmetry_order
_atom_site_calc_flag
O1 O 0.4217(3) 0.42584(19) 0.27799(19) 0.0272(4) Uani 1 1 d
O2 O 0.2959(3) -0.06268(17) 0.43133(17) 0.0235(4) Uani 1 1 d
O3 O -0.0899(3) 0.32230(17) 0.04774(17) 0.0235(4) Uani 1 1 d
O4 O 0.2024(4) 0.6054(2) 0.5583(2) 0.0348(5) Uani 1 1 d
N1 N 0.3716(4) 0.1793(2) 0.3516(2) 0.0222(5) Uani 1 1 d
N2 N 0.0998(4) 0.1287(2) 0.2395(2) 0.0218(5) Uani 1 1 d
N3 N 0.1774(4) 0.3757(2) 0.1550(2) 0.0221(5) Uani 1 1 d
N4 N 0.4913(4) 0.7629(2) 0.1083(2) 0.0259(5) Uani 1 1 d
N5 N 0.7660(4) 0.6971(2) 0.2891(2) 0.0226(5) Uani 1 1 d
N6 N 0.9042(4) 0.7741(2) 0.3198(2) 0.0247(5) Uani 1 1 d
N7 N 0.8622(4) 0.9140(2) 0.2250(2) 0.0244(5) Uani 1 1 d
N8 N 0.7003(4) 0.9347(2) 0.1312(2) 0.0228(5) Uani 1 1 d
C1 C 0.3291(4) 0.3333(3) 0.2621(3) 0.0222(5) Uani 1 1 d
C2 C 0.2580(4) 0.0725(3) 0.3458(2) 0.0210(5) Uani 1 1 d
C3 C 0.0536(4) 0.2788(2) 0.1407(2) 0.0203(5) Uani 1 1 d
C4 C 0.6428(4) 0.7970(3) 0.1738(2) 0.0205(5) Uani 1 1 d
H1 H 0.481(5) 0.145(3) 0.430(3) 0.031(7) Uiso 1 1 d
H2 H 0.141(5) 0.467(4) 0.093(3) 0.032(7) Uiso 1 1 d
H3 H 0.030(5) 0.074(4) 0.233(3) 0.022(6) Uiso 1 1 d
H4 H 0.446(6) 0.672(4) 0.162(4) 0.033(7) Uiso 1 1 d
H5 H 0.403(5) 0.836(3) 0.037(3) 0.018(6) Uiso 1 1 d
H6 H 0.771(6) 0.588(5) 0.349(4) 0.045(9) Uiso 1 1 d
H7 H 0.147(7) 0.670(5) 0.475(4) 0.049(10) Uiso 1 1 d
H8 H 0.332(7) 0.632(5) 0.577(4) 0.055(10) Uiso 1 1 d

loop_
_atom_site_aniso_label
_atom_site_aniso_U_11
_atom_site_aniso_U_22
_atom_site_aniso_U_33
_atom_site_aniso_U_23
_atom_site_aniso_U_13
_atom_site_aniso_U_12
O1 0.0394(9) 0.0178(8) 0.0348(9) -0.0069(7) -0.0154(7) -0.0162(7)
O2 0.0325(9) 0.0125(8) 0.0302(9) -0.0024(6) -0.0123(6) -0.0121(6)
O3 0.0310(9) 0.0170(8) 0.0298(9) -0.0048(7) -0.0138(7) -0.0125(7)
O4 0.0454(11) 0.0187(9) 0.0482(12) 0.0008(8) -0.0252(9) -0.0206(8)
N1 0.0302(10) 0.0157(10) 0.0298(10) -0.0062(8) -0.0138(8) -0.0127(8)
N2 0.0295(10) 0.0157(9) 0.0293(10) -0.0063(8) -0.0125(7) -0.0133(8)
N3 0.0327(10) 0.0121(9) 0.0289(11) -0.0034(8) -0.0146(8) -0.0126(8)
N4 0.0352(11) 0.0181(10) 0.0338(11) -0.0064(8) -0.0119(9) -0.0173(8)
N5 0.0306(10) 0.0145(9) 0.0300(10) -0.0055(8) -0.0109(7) -0.0135(7)
N6 0.0314(10) 0.0179(10) 0.0325(11) -0.0073(8) -0.0118(8) -0.0129(8)
N7 0.0298(10) 0.0184(9) 0.0328(10) -0.0072(8) -0.0110(8) -0.0137(8)
N8 0.0297(10) 0.0152(9) 0.0307(10) -0.0059(8) -0.0107(7) -0.0129(7)
C1 0.0279(10) 0.0172(10) 0.0286(11) -0.0085(9) -0.0090(8) -0.0106(8)
C2 0.0262(10) 0.0176(10) 0.0260(10) -0.0070(8) -0.0072(8) -0.0129(8)
C3 0.0274(10) 0.0147(10) 0.0250(11) -0.0071(8) -0.0062(8) -0.0114(8)
C4 0.0270(11) 0.0157(10) 0.0247(10) -0.0067(8) -0.0054(8) -0.0126(8)

loop_
_atom_type_symbol
_atom_type_description
_atom_type_scat_dispersion_real
_atom_type_scat_dispersion_imag
_atom_type_scat_source
C C 0.0033 0.0016 'International Tables Vol C Tables 4.2.6.8 and 6.1.1.4'
H H 0.0000 0.0000 'International Tables Vol C Tables 4.2.6.8 and 6.1.1.4'
N N 0.0061 0.0033 'International Tables Vol C Tables 4.2.6.8 and 6.1.1.4'
O O 0.0106 0.0060 'International Tables Vol C Tables 4.2.6.8 and 6.1.1.4'

loop_
_geom_angle_atom_site_label_1
_geom_angle_atom_site_label_2
_geom_angle_atom_site_label_3
_geom_angle
H7 O4 H8 112(4)
C1 N1 C2 124.4(2)
C1 N1 H1 117.5(18)
C2 N1 H1 118.0(18)
C2 N2 C3 124.68(19)
C2 N2 H3 119(2)
C3 N2 H3 116(2)
C1 N3 C3 124.58(19)
C1 N3 H2 123(2)
C3 N3 H2 112(2)
C4 N4 H4 114(2)
C4 N4 H5 121.4(19)
H4 N4 H5 122(3)
C4 N5 N6 107.99(18)
C4 N5 H6 133(2)
N6 N5 H6 119(2)
N7 N6 N5 106.31(18)
N6 N7 N8 111.78(17)
C4 N8 N7 105.05(18)
O1 C1 N3 122.7(2)
O1 C1 N1 121.9(2)
N3 C1 N1 115.38(19)
O2 C2 N2 122.71(19)
O2 C2 N1 121.9(2)
N2 C2 N1 115.4(2)
O3 C3 N2 121.67(19)
O3 C3 N3 122.9(2)
N2 C3 N3 115.40(18)
N8 C4 N5 108.88(19)
N8 C4 N4 125.4(2)
N5 C4 N4 125.6(2)

loop_
_geom_bond_atom_site_label_1
_geom_bond_atom_site_label_2
_geom_bond_distance
O1 C1 1.228(3)
O2 C2 1.224(3)
O3 C3 1.221(3)
O4 H7 0.87(4)
O4 H8 0.90(4)
N1 C1 1.372(3)
N1 C2 1.381(3)
N1 H1 0.99(3)
N2 C2 1.365(3)
N2 C3 1.372(3)
N2 H3 0.78(3)
N3 C1 1.367(3)
N3 C3 1.376(3)
N3 H2 0.85(3)
N4 C4 1.350(3)
N4 H4 0.89(4)
N4 H5 0.89(3)
N5 C4 1.339(3)
N5 N6 1.362(2)
N5 H6 0.98(4)
N6 N7 1.288(3)
N7 N8 1.359(3)
N8 C4 1.334(3)

loop_
_geom_hbond_atom_site_label_D
_geom_hbond_atom_site_label_H
_geom_hbond_atom_site_label_A
_geom_hbond_distance_DH
_geom_hbond_distance_HA
_geom_hbond_distance_DA
_geom_hbond_angle_DHA
_geom_hbond_site_symmetry_A
N1 H1 O2 0.99(3) 1.84(3) 2.823(3) 174(3) 2_656
N3 H2 O3 0.85(3) 1.93(3) 2.772(3) 174(3) 2_565
N2 H3 N7 0.78(3) 2.05(4) 2.825(3) 176(3) 1_445
N4 H4 O1 0.89(4) 2.22(4) 3.097(3) 168(3) .
N4 H5 N8 0.89(3) 2.18(3) 3.011(3) 156(2) 2_675
N5 H6 O4 0.98(4) 1.69(4) 2.668(3) 175(3) 2_666
O4 H7 N6 0.87(4) 2.03(4) 2.849(3) 157(3) 1_455
O4 H8 O1 0.90(4) 2.02(4) 2.803(3) 145(3) 2_666

loop_
_geom_torsion_atom_site_label_1
_geom_torsion_atom_site_label_2
_geom_torsion_atom_site_label_3
_geom_torsion_atom_site_label_4
_geom_torsion
C4 N5 N6 N7 -0.1(3)
N5 N6 N7 N8 0.0(3)
N6 N7 N8 C4 0.0(2)
C3 N3 C1 O1 -174.7(2)
C3 N3 C1 N1 5.3(3)
C2 N1 C1 O1 175.2(2)
C2 N1 C1 N3 -4.8(3)
C3 N2 C2 O2 -179.4(2)
C3 N2 C2 N1 1.1(3)
C1 N1 C2 O2 -177.6(2)
C1 N1 C2 N2 1.8(3)
C2 N2 C3 O3 179.9(2)
C2 N2 C3 N3 -0.7(3)
C1 N3 C3 O3 176.7(2)
C1 N3 C3 N2 -2.7(3)
N7 N8 C4 N5 -0.1(2)
N7 N8 C4 N4 -178.2(2)
N6 N5 C4 N8 0.1(3)
N6 N5 C4 N4 178.2(2)
